data_4110740
loop_
_publ_author_name
'Yoshimitsu Nagao'
'Satoshi Miyamoto'
'Motoyuki Miyamoto'
'Hiroe Takeshige'
'Kazuhiko Hayashi'
'Shigeki Sano'
'Motoo Shiro'
'Kentaro Yamaguchi'
'Yoshihisa Sei'

_publ_section_title
;
 Highly Stereoselective Asymmetric Pummerer Reactions That Incorporate
 Intermolecular and Intramolecular Nonbonded S...O Interactions
;
_journal_name_full 'Journal of the American Chemical Society'
_journal_page_first 9722
_journal_page_last 9729
_journal_paper_doi 10.1021/ja056649r
_journal_volume 128
_journal_year 2006
_chemical_absolute_configuration 'CHOOSE rm ad rmad syn or unk'
_chemical_formula_moiety 'C19 H21 N O3 S, 0.1666(C6 H14) '
_chemical_formula_sum 'C20 H23.3333 N O3 S'
_chemical_formula_weight 357.80
_space_group_IT_number 144
_symmetry_cell_setting trigonal
_symmetry_Int_Tables_number 144
_symmetry_space_group_name_Hall 'P 31'
_symmetry_space_group_name_H-M 'P 31'
_cell_angle_alpha 90.0000
_cell_angle_beta 90.0000
_cell_angle_gamma 120.0000
_cell_formula_units_Z 6
_cell_length_a 16.0529(6)
_cell_length_b 16.0529(6)
_cell_length_c 13.3484(10)
_cell_measurement_reflns_used 34844
_cell_measurement_temperature 93.1
_cell_measurement_theta_max 68.2
_cell_measurement_theta_min 3.2
_cell_volume 2979.0(3)
_computing_cell_refinement 'PROCESS-AUTO (Rigaku, 1998)'
_computing_data_collection 'PROCESS-AUTO (Rigaku, 1998)'
_computing_data_reduction 'CrystalStructure (R/MSC, Rigaku, 2005)'
_computing_molecular_graphics 'ORTEP (Johnson, 1976)'
_computing_publication_material 'CrystalStructure (R/MSC, Rigaku, 2005)'
_computing_structure_refinement 'SHELXL97 (Sheldrick, 1997)'
_computing_structure_solution 'SHELXS97 (Sheldrick, 1997)'
_diffrn_detector_area_resol_mean 10.00
_diffrn_measured_fraction_theta_full 0.998
_diffrn_measured_fraction_theta_max 0.998
_diffrn_measurement_device_type 'Rigaku RAXIS-RAPID'
_diffrn_measurement_method \w
_diffrn_radiation_type 'Cu K\a'
_diffrn_radiation_wavelength 1.54187
_diffrn_reflns_av_R_equivalents 0.064
_diffrn_reflns_limit_h_max 19
_diffrn_reflns_limit_h_min -19
_diffrn_reflns_limit_k_max 19
_diffrn_reflns_limit_k_min -19
_diffrn_reflns_limit_l_max 16
_diffrn_reflns_limit_l_min -16
_diffrn_reflns_number 35420
_diffrn_reflns_theta_full 68.22
_diffrn_reflns_theta_max 68.22
_exptl_absorpt_coefficient_mu 1.585
_exptl_absorpt_correction_T_max 0.939
_exptl_absorpt_correction_T_min 0.664
_exptl_absorpt_correction_type multi-scan
_exptl_absorpt_process_details
;
    Higashi, T. (1995). Program for Absorption Correction.
    Rigaku Corporation, Tokyo, Japan.
;
_exptl_crystal_colour colorless
_exptl_crystal_density_diffrn 1.197
_exptl_crystal_description needle
_exptl_crystal_F_000 1141.98
_exptl_crystal_size_max 0.30
_exptl_crystal_size_mid 0.07
_exptl_crystal_size_min 0.04
_refine_diff_density_max 0.62
_refine_diff_density_min -0.20
_refine_ls_abs_structure_details 'Flack, H. D. (1983), Acta Cryst. A39, 876-881.  3517 Friedel Pairs'
_refine_ls_abs_structure_Flack -0.01(2)
_refine_ls_extinction_method none
_refine_ls_goodness_of_fit_ref 1.077
_refine_ls_hydrogen_treatment refall
_refine_ls_number_parameters 454
_refine_ls_number_reflns 7149
_refine_ls_R_factor_gt 0.0476
_refine_ls_shift/su_max 0.0040
_refine_ls_structure_factor_coef Fsqd
_refine_ls_weighting_details 'w = 1/[\s^2^(Fo^2^)+(0.0526P)^2^+0.0000P] where P=(Fo^2^+2Fc^2^)/3'
_refine_ls_weighting_scheme calc
_refine_ls_wR_factor_ref 0.1173
_reflns_number_gt 6648
_reflns_number_total 7149
_reflns_threshold_expression F^2^>2.0\s(F^2^)
_cod_data_source_file ja056649rsi20060513_020525.cif
_cod_data_source_block '_RGK1252raplt'
_cod_original_formula_sum 'C20 H23.3333 N O3 S '
_cod_database_code 4110740

loop_
_symmetry_equiv_pos_site_id
_symmetry_equiv_pos_as_xyz
1 +X,+Y,+Z
2 -Y,+X-Y,1/3+Z
3 -X+Y,-X,2/3+Z

loop_
_atom_site_label
_atom_site_type_symbol
_atom_site_fract_x
_atom_site_fract_y
_atom_site_fract_z
_atom_site_U_iso_or_equiv
_atom_site_adp_type
_atom_site_occupancy
_atom_site_symmetry_multiplicity
_atom_site_calc_flag
_atom_site_refinement_flags
_atom_site_disorder_assembly
_atom_site_disorder_group
S(1) S 0.29420(8) 0.47347(8) 0.1270(4) 0.0405(2) Uani 1.00 1 d . . .
S(2) S 0.48443(8) 0.20285(8) 0.2063(4) 0.0424(2) Uani 1.00 1 d . . .
O(1) O 0.3896(2) 0.6357(2) -0.0343(5) 0.0426(7) Uani 1.00 1 d . . .
O(2) O 0.2019(2) 0.5575(2) 0.0486(5) 0.0358(6) Uani 1.00 1 d . . .
O(3) O 0.1357(2) 0.5971(2) 0.1759(5) 0.0492(8) Uani 1.00 1 d . . .
O(4) O 0.6648(2) 0.2757(2) 0.0640(5) 0.0444(8) Uani 1.00 1 d . . .
O(5) O 0.5686(2) 0.3758(2) 0.1252(5) 0.0401(7) Uani 1.00 1 d . . .
O(6) O 0.6244(2) 0.4979(2) 0.2387(5) 0.0496(8) Uani 1.00 1 d . . .
N(1) N 0.4316(2) 0.7320(2) 0.1028(5) 0.0352(8) Uani 1.00 1 d . . .
N(2) N 0.7443(2) 0.3305(2) 0.2094(5) 0.0384(9) Uani 1.00 1 d . . .
C(1) C 0.2841(2) 0.5803(3) 0.1090(5) 0.0338(9) Uani 1.00 1 d . . .
C(2) C 0.3737(2) 0.6527(2) 0.0514(5) 0.0340(9) Uani 1.00 1 d . . .
C(3) C 0.5257(3) 0.8065(2) 0.0650(6) 0.0368(10) Uani 1.00 1 d . . .
C(4) C 0.5404(3) 0.9044(3) 0.0961(6) 0.0448(11) Uani 1.00 1 d . . .
C(5) C 0.6044(3) 0.7890(3) 0.1007(5) 0.0361(10) Uani 1.00 1 d . . .
C(6) C 0.6683(3) 0.7863(3) 0.0327(6) 0.0434(11) Uani 1.00 1 d . . .
C(7) C 0.7433(4) 0.7723(3) 0.0647(6) 0.0511(13) Uani 1.00 1 d . . .
C(8) C 0.7526(3) 0.7587(3) 0.1653(6) 0.0473(12) Uani 1.00 1 d . . .
C(9) C 0.6886(3) 0.7604(3) 0.2332(5) 0.0440(11) Uani 1.00 1 d . . .
C(10) C 0.6154(3) 0.7754(3) 0.2021(5) 0.0419(11) Uani 1.00 1 d . . .
C(11) C 0.1301(2) 0.5662(3) 0.0931(5) 0.0349(9) Uani 1.00 1 d . . .
C(12) C 0.0484(3) 0.5350(3) 0.0210(6) 0.0426(11) Uani 1.00 1 d . . .
C(13) C 0.2031(3) 0.4124(3) 0.2185(5) 0.0412(11) Uani 1.00 1 d . . .
C(14) C 0.1276(3) 0.3205(3) 0.1981(5) 0.0418(11) Uani 1.00 1 d . . .
C(15) C 0.0587(3) 0.2708(3) 0.2700(6) 0.0504(13) Uani 1.00 1 d . . .
C(16) C 0.0631(3) 0.3102(3) 0.3643(6) 0.0447(12) Uani 1.00 1 d . . .
C(17) C 0.1380(3) 0.4026(3) 0.3819(6) 0.0449(11) Uani 1.00 1 d . . .
C(18) C 0.2065(3) 0.4524(3) 0.3109(5) 0.0389(10) Uani 1.00 1 d . . .
C(19) C -0.0112(3) 0.2531(4) 0.4417(6) 0.0609(15) Uani 1.00 1 d . . .
C(20) C 0.5914(3) 0.3209(3) 0.1933(5) 0.0352(9) Uani 1.00 1 d . . .
C(21) C 0.6705(3) 0.3065(3) 0.1488(5) 0.0354(9) Uani 1.00 1 d . . .
C(22) C 0.8301(3) 0.3273(3) 0.1746(6) 0.0376(10) Uani 1.00 1 d . . .
C(23) C 0.9137(3) 0.3915(3) 0.2435(6) 0.0416(11) Uani 1.00 1 d . . .
C(24) C 0.8141(3) 0.2258(3) 0.1745(5) 0.0384(10) Uani 1.00 1 d . . .
C(25) C 0.8488(3) 0.1967(4) 0.0954(6) 0.0474(12) Uani 1.00 1 d . . .
C(26) C 0.8409(3) 0.1077(4) 0.0950(6) 0.0559(14) Uani 1.00 1 d . . .
C(27) C 0.7986(3) 0.0457(4) 0.1738(7) 0.0598(15) Uani 1.00 1 d . . .
C(28) C 0.7616(4) 0.0736(4) 0.2519(6) 0.0558(14) Uani 1.00 1 d . . .
C(29) C 0.7698(3) 0.1637(3) 0.2524(6) 0.0482(12) Uani 1.00 1 d . . .
C(30) C 0.5854(3) 0.4641(3) 0.1596(6) 0.0432(11) Uani 1.00 1 d . . .
C(31) C 0.5492(4) 0.5081(3) 0.0865(6) 0.0543(13) Uani 1.00 1 d . . .
C(32) C 0.4187(3) 0.2309(2) 0.2951(5) 0.0372(10) Uani 1.00 1 d . . .
C(33) C 0.3341(3) 0.2289(3) 0.2669(5) 0.0394(10) Uani 1.00 1 d . . .
C(34) C 0.2809(3) 0.2434(3) 0.3383(6) 0.0433(11) Uani 1.00 1 d . . .
C(35) C 0.3090(3) 0.2629(3) 0.4353(6) 0.0410(10) Uani 1.00 1 d . . .
C(36) C 0.3951(3) 0.2651(3) 0.4638(5) 0.0404(11) Uani 1.00 1 d . . .
C(37) C 0.4480(3) 0.2501(3) 0.3932(5) 0.0389(10) Uani 1.00 1 d . . .
C(38) C 0.2517(3) 0.2816(3) 0.5135(6) 0.0524(13) Uani 1.00 1 d . . .
C(39) C 1.0099(14) -0.0126(15) 0.2764(10) 0.109(7) Uiso 0.50 1 d PD A -1
C(40) C 1.0341(13) 0.0347(12) 0.1738(6) 0.1086 Uiso 0.50 1 d PD A -1
C(41) C 1.0029(14) -0.0167(13) 0.0736(6) 0.1086 Uiso 0.50 1 d PD A -1
C(42) C 1.0198(16) 0.0202(16) -0.0335(9) 0.1086 Uiso 0.50 1 d PD A -1
H(1) H 0.4128 0.7401 0.1621 0.042 Uiso 1.00 1 c R . .
H(2) H 0.2799 0.6075 0.1750 0.041 Uiso 1.00 1 c R . .
H(3) H 0.5240 0.8033 -0.0098 0.044 Uiso 1.00 1 c R . .
H(4) H 0.4852 0.9101 0.0742 0.054 Uiso 1.00 1 c R . .
H(5) H 0.5991 0.9554 0.0650 0.054 Uiso 1.00 1 c R . .
H(6) H 0.5463 0.9106 0.1692 0.054 Uiso 1.00 1 c R . .
H(7) H 0.6610 0.7940 -0.0367 0.052 Uiso 1.00 1 c R . .
H(8) H 0.7876 0.7723 0.0175 0.061 Uiso 1.00 1 c R . .
H(9) H 0.8028 0.7481 0.1877 0.057 Uiso 1.00 1 c R . .
H(10) H 0.6952 0.7510 0.3024 0.053 Uiso 1.00 1 c R . .
H(11) H 0.5721 0.7766 0.2499 0.050 Uiso 1.00 1 c R . .
H(12) H 0.0705 0.5765 -0.0383 0.051 Uiso 1.00 1 c R . .
H(13) H -0.0039 0.5399 0.0532 0.051 Uiso 1.00 1 c R . .
H(14) H 0.0250 0.4682 0.0010 0.051 Uiso 1.00 1 c R . .
H(15) H 0.1235 0.2919 0.1347 0.050 Uiso 1.00 1 c R . .
H(16) H 0.0070 0.2083 0.2550 0.060 Uiso 1.00 1 c R . .
H(17) H 0.1417 0.4321 0.4447 0.054 Uiso 1.00 1 c R . .
H(18) H 0.2574 0.5154 0.3255 0.047 Uiso 1.00 1 c R . .
H(19) H -0.0752 0.2222 0.4110 0.073 Uiso 1.00 1 c R . .
H(20) H -0.0082 0.2959 0.4956 0.073 Uiso 1.00 1 c R . .
H(21) H 0.0012 0.2037 0.4693 0.073 Uiso 1.00 1 c R . .
H(22) H 0.7423 0.3486 0.2711 0.046 Uiso 1.00 1 c R . .
H(23) H 0.6116 0.3538 0.2598 0.042 Uiso 1.00 1 c R . .
H(24) H 0.8460 0.3536 0.1049 0.045 Uiso 1.00 1 c R . .
H(25) H 0.9233 0.4568 0.2429 0.050 Uiso 1.00 1 c R . .
H(26) H 0.9723 0.3932 0.2200 0.050 Uiso 1.00 1 c R . .
H(27) H 0.8991 0.3659 0.3119 0.050 Uiso 1.00 1 c R . .
H(28) H 0.8785 0.2389 0.0404 0.057 Uiso 1.00 1 c R . .
H(29) H 0.8649 0.0888 0.0398 0.067 Uiso 1.00 1 c R . .
H(30) H 0.7949 -0.0153 0.1746 0.072 Uiso 1.00 1 c R . .
H(31) H 0.7302 0.0305 0.3059 0.067 Uiso 1.00 1 c R . .
H(32) H 0.7445 0.1823 0.3068 0.058 Uiso 1.00 1 c R . .
H(33) H 0.5696 0.5026 0.0189 0.065 Uiso 1.00 1 c R . .
H(34) H 0.5751 0.5762 0.1030 0.065 Uiso 1.00 1 c R . .
H(35) H 0.4788 0.4747 0.0894 0.065 Uiso 1.00 1 c R . .
H(36) H 0.3134 0.2176 0.1991 0.047 Uiso 1.00 1 c R . .
H(37) H 0.2221 0.2397 0.3189 0.052 Uiso 1.00 1 c R . .
H(38) H 0.4160 0.2770 0.5315 0.048 Uiso 1.00 1 c R . .
H(39) H 0.5063 0.2529 0.4125 0.047 Uiso 1.00 1 c R . .
H(40) H 0.2840 0.3506 0.5284 0.063 Uiso 1.00 1 c R . .
H(41) H 0.2472 0.2459 0.5748 0.063 Uiso 1.00 1 c R . .
H(42) H 0.1870 0.2605 0.4878 0.063 Uiso 1.00 1 c R . .

loop_
_atom_site_aniso_label
_atom_site_aniso_U_11
_atom_site_aniso_U_22
_atom_site_aniso_U_33
_atom_site_aniso_U_12
_atom_site_aniso_U_13
_atom_site_aniso_U_23
S(1) 0.0378(5) 0.0398(5) 0.0464(7) 0.0214(5) -0.0001(5) 0.0032(5)
S(2) 0.0348(5) 0.0340(5) 0.0559(8) 0.0153(4) 0.0048(5) 0.0008(5)
O(1) 0.0402(17) 0.0461(18) 0.0384(19) 0.0192(14) -0.0004(15) -0.0014(15)
O(2) 0.0329(14) 0.0435(16) 0.0336(17) 0.0210(13) -0.0015(13) -0.0013(14)
O(3) 0.0457(19) 0.061(2) 0.044(2) 0.0286(17) -0.0036(16) -0.0092(18)
O(4) 0.0403(18) 0.055(2) 0.039(2) 0.0248(16) -0.0040(15) -0.0028(16)
O(5) 0.0416(16) 0.0370(16) 0.0427(19) 0.0205(14) -0.0038(15) -0.0010(15)
O(6) 0.065(2) 0.052(2) 0.044(2) 0.0383(19) 0.0004(18) -0.0057(17)
N(1) 0.0312(18) 0.040(2) 0.032(2) 0.0156(16) -0.0024(16) -0.0037(16)
N(2) 0.0357(19) 0.046(2) 0.039(2) 0.0248(17) -0.0044(17) -0.0066(18)
C(1) 0.031(2) 0.040(2) 0.027(2) 0.0150(18) -0.0026(18) -0.0011(19)
C(2) 0.034(2) 0.033(2) 0.032(2) 0.0140(18) -0.0073(19) -0.0013(19)
C(3) 0.037(2) 0.037(2) 0.035(2) 0.0180(19) 0.005(2) 0.0071(19)
C(4) 0.035(2) 0.037(2) 0.064(3) 0.020(2) 0.001(2) 0.003(2)
C(5) 0.034(2) 0.031(2) 0.041(2) 0.0139(19) -0.000(2) 0.001(2)
C(6) 0.049(2) 0.044(2) 0.039(2) 0.024(2) 0.001(2) 0.003(2)
C(7) 0.058(3) 0.057(3) 0.054(3) 0.041(2) 0.008(2) 0.002(2)
C(8) 0.049(3) 0.046(2) 0.054(3) 0.029(2) -0.011(2) -0.003(2)
C(9) 0.044(2) 0.046(2) 0.044(2) 0.024(2) 0.000(2) 0.007(2)
C(10) 0.045(2) 0.046(2) 0.037(2) 0.025(2) 0.003(2) -0.001(2)
C(11) 0.031(2) 0.031(2) 0.039(2) 0.0124(18) 0.0024(19) 0.001(2)
C(12) 0.034(2) 0.042(2) 0.049(3) 0.017(2) 0.002(2) -0.001(2)
C(13) 0.041(2) 0.043(2) 0.046(2) 0.027(2) -0.008(2) 0.006(2)
C(14) 0.038(2) 0.034(2) 0.051(3) 0.0160(19) -0.008(2) 0.002(2)
C(15) 0.038(2) 0.037(2) 0.069(3) 0.013(2) -0.004(2) 0.011(2)
C(16) 0.035(2) 0.044(2) 0.055(3) 0.019(2) -0.003(2) 0.011(2)
C(17) 0.045(2) 0.050(2) 0.046(2) 0.028(2) 0.001(2) 0.006(2)
C(18) 0.035(2) 0.035(2) 0.041(2) 0.0138(18) -0.003(2) 0.002(2)
C(19) 0.042(2) 0.070(3) 0.068(4) 0.026(2) 0.007(2) 0.024(3)
C(20) 0.034(2) 0.038(2) 0.034(2) 0.0180(19) -0.0007(19) 0.003(2)
C(21) 0.039(2) 0.040(2) 0.024(2) 0.018(2) -0.0032(19) 0.0020(19)
C(22) 0.031(2) 0.041(2) 0.043(2) 0.0197(19) 0.002(2) -0.003(2)
C(23) 0.034(2) 0.043(2) 0.047(2) 0.018(2) -0.001(2) 0.003(2)
C(24) 0.033(2) 0.044(2) 0.040(2) 0.019(2) -0.004(2) -0.003(2)
C(25) 0.039(2) 0.063(3) 0.045(3) 0.029(2) -0.001(2) -0.011(2)
C(26) 0.040(2) 0.060(3) 0.069(3) 0.026(2) -0.006(2) -0.026(3)
C(27) 0.048(2) 0.048(3) 0.089(4) 0.028(2) -0.018(3) -0.020(3)
C(28) 0.052(3) 0.051(3) 0.064(3) 0.026(2) -0.003(2) 0.005(2)
C(29) 0.041(2) 0.052(2) 0.050(3) 0.021(2) 0.002(2) -0.001(2)
C(30) 0.041(2) 0.047(2) 0.051(3) 0.029(2) 0.009(2) 0.004(2)
C(31) 0.056(3) 0.056(3) 0.064(3) 0.037(2) 0.005(2) 0.010(2)
C(32) 0.034(2) 0.0224(18) 0.051(2) 0.0110(17) 0.004(2) 0.004(2)
C(33) 0.042(2) 0.038(2) 0.040(2) 0.021(2) -0.004(2) -0.000(2)
C(34) 0.033(2) 0.043(2) 0.057(3) 0.021(2) -0.003(2) 0.005(2)
C(35) 0.041(2) 0.033(2) 0.048(2) 0.018(2) -0.001(2) 0.005(2)
C(36) 0.039(2) 0.035(2) 0.047(3) 0.0184(19) 0.003(2) 0.006(2)
C(37) 0.031(2) 0.030(2) 0.051(3) 0.0110(18) -0.001(2) 0.008(2)
C(38) 0.044(2) 0.055(3) 0.063(3) 0.029(2) 0.008(2) 0.006(2)

loop_
_atom_type_symbol
_atom_type_description
_atom_type_scat_dispersion_real
_atom_type_scat_dispersion_imag
_atom_type_scat_source
C C 0.018 0.009
;
International Tables for Crystallography
(1992, Vol. C, Tables 4.2.6.8 and 6.1.1.4)
;
H H 0.000 0.000
;
International Tables for Crystallography
(1992, Vol. C, Table 6.1.1.4)
;
N N 0.031 0.018
;
International Tables for Crystallography
(1992, Vol. C, Tables 4.2.6.8 and 6.1.1.4)
;
O O 0.049 0.032
;
International Tables for Crystallography
(1992, Vol. C, Tables 4.2.6.8 and 6.1.1.4)
;
S S 0.333 0.557
;
International Tables for Crystallography
(1992, Vol. C, Tables 4.2.6.8 and 6.1.1.4)
;

loop_
_geom_angle_atom_site_label_1
_geom_angle_atom_site_label_2
_geom_angle_atom_site_label_3
_geom_angle
_geom_angle_publ_flag
_geom_angle_site_symmetry_1
_geom_angle_site_symmetry_3
C(1) S(1) C(13) 100.0(3) yes . .
C(20) S(2) C(32) 99.7(2) yes . .
C(1) O(2) C(11) 116.5(6) yes . .
C(20) O(5) C(30) 116.1(6) yes . .
C(2) N(1) C(3) 122.9(6) yes . .
C(21) N(2) C(22) 120.8(6) yes . .
S(1) C(1) O(2) 109.9(3) yes . .
S(1) C(1) C(2) 106.9(4) yes . .
O(2) C(1) C(2) 107.9(5) yes . .
O(1) C(2) N(1) 124.6(4) yes . .
O(1) C(2) C(1) 121.2(4) yes . .
N(1) C(2) C(1) 114.2(6) yes . .
N(1) C(3) C(4) 108.2(5) yes . .
N(1) C(3) C(5) 110.9(4) yes . .
C(4) C(3) C(5) 113.3(4) yes . .
C(3) C(5) C(6) 120.2(6) yes . .
C(3) C(5) C(10) 121.3(6) yes . .
C(6) C(5) C(10) 118.4(6) yes . .
C(5) C(6) C(7) 121.1(7) yes . .
C(6) C(7) C(8) 119.6(7) yes . .
C(7) C(8) C(9) 119.6(6) yes . .
C(8) C(9) C(10) 120.9(7) yes . .
C(5) C(10) C(9) 120.4(6) yes . .
O(2) C(11) O(3) 123.5(5) yes . .
O(2) C(11) C(12) 109.2(6) yes . .
O(3) C(11) C(12) 127.2(5) yes . .
S(1) C(13) C(14) 119.5(5) yes . .
S(1) C(13) C(18) 121.8(3) yes . .
C(14) C(13) C(18) 118.7(5) yes . .
C(13) C(14) C(15) 120.0(6) yes . .
C(14) C(15) C(16) 121.5(4) yes . .
C(15) C(16) C(17) 117.3(5) yes . .
C(15) C(16) C(19) 120.1(4) yes . .
C(17) C(16) C(19) 122.6(7) yes . .
C(16) C(17) C(18) 121.5(6) yes . .
C(13) C(18) C(17) 121.0(4) yes . .
S(2) C(20) O(5) 107.6(3) yes . .
S(2) C(20) C(21) 107.7(3) yes . .
O(5) C(20) C(21) 109.6(5) yes . .
O(4) C(21) N(2) 124.1(6) yes . .
O(4) C(21) C(20) 121.7(5) yes . .
N(2) C(21) C(20) 114.3(6) yes . .
N(2) C(22) C(23) 107.8(5) yes . .
N(2) C(22) C(24) 112.2(3) yes . .
C(23) C(22) C(24) 110.2(5) yes . .
C(22) C(24) C(25) 119.0(5) yes . .
C(22) C(24) C(29) 121.9(6) yes . .
C(25) C(24) C(29) 119.1(5) yes . .
C(24) C(25) C(26) 120.9(6) yes . .
C(25) C(26) C(27) 120.6(7) yes . .
C(26) C(27) C(28) 118.7(6) yes . .
C(27) C(28) C(29) 120.7(7) yes . .
C(24) C(29) C(28) 120.0(7) yes . .
O(5) C(30) O(6) 122.9(6) yes . .
O(5) C(30) C(31) 110.3(6) yes . .
O(6) C(30) C(31) 126.8(6) yes . .
S(2) C(32) C(33) 120.4(5) yes . .
S(2) C(32) C(37) 120.6(4) yes . .
C(33) C(32) C(37) 118.9(6) yes . .
C(32) C(33) C(34) 119.3(6) yes . .
C(33) C(34) C(35) 122.5(5) yes . .
C(34) C(35) C(36) 118.1(6) yes . .
C(34) C(35) C(38) 122.5(5) yes . .
C(36) C(35) C(38) 119.4(6) yes . .
C(35) C(36) C(37) 119.7(6) yes . .
C(32) C(37) C(36) 121.5(5) yes . .
C(40) C(39) C(41) 139.7(17) yes . 64502
C(40) C(39) C(42) 108(3) yes . 64502
C(41) C(39) C(42) 55(2) yes 64502 64502
C(39) C(40) C(41) 126.1(14) yes . .
C(39) C(40) C(42) 20.5(14) yes . 64502
C(41) C(40) C(42) 131.2(12) yes . 64502
C(39) C(41) C(40) 147.1(18) yes 76403 .
C(39) C(41) C(42) 21.5(9) yes 76403 .
C(40) C(41) C(42) 132.1(16) yes . .
C(39) C(42) C(40) 51(2) yes 76403 76403
C(39) C(42) C(41) 104(2) yes 76403 .
C(40) C(42) C(41) 135.8(17) yes 76403 .
C(2) N(1) H(1) 118.5 no . .
C(3) N(1) H(1) 118.5 no . .
C(21) N(2) H(22) 119.6 no . .
C(22) N(2) H(22) 119.6 no . .
S(1) C(1) H(2) 110.7 no . .
O(2) C(1) H(2) 110.7 no . .
C(2) C(1) H(2) 110.7 no . .
N(1) C(3) H(3) 108.1 no . .
C(4) C(3) H(3) 108.1 no . .
C(5) C(3) H(3) 108.1 no . .
C(3) C(4) H(4) 109.5 no . .
C(3) C(4) H(5) 109.5 no . .
C(3) C(4) H(6) 109.5 no . .
H(4) C(4) H(5) 109.5 no . .
H(4) C(4) H(6) 109.5 no . .
H(5) C(4) H(6) 109.5 no . .
C(5) C(6) H(7) 119.5 no . .
C(7) C(6) H(7) 119.5 no . .
C(6) C(7) H(8) 120.2 no . .
C(8) C(7) H(8) 120.2 no . .
C(7) C(8) H(9) 120.2 no . .
C(9) C(8) H(9) 120.2 no . .
C(8) C(9) H(10) 119.5 no . .
C(10) C(9) H(10) 119.5 no . .
C(5) C(10) H(11) 119.8 no . .
C(9) C(10) H(11) 119.8 no . .
C(11) C(12) H(12) 109.5 no . .
C(11) C(12) H(13) 109.5 no . .
C(11) C(12) H(14) 109.5 no . .
H(12) C(12) H(13) 109.5 no . .
H(12) C(12) H(14) 109.5 no . .
H(13) C(12) H(14) 109.5 no . .
C(13) C(14) H(15) 120.0 no . .
C(15) C(14) H(15) 120.0 no . .
C(14) C(15) H(16) 119.3 no . .
C(16) C(15) H(16) 119.3 no . .
C(16) C(17) H(17) 119.2 no . .
C(18) C(17) H(17) 119.2 no . .
C(13) C(18) H(18) 119.5 no . .
C(17) C(18) H(18) 119.5 no . .
C(16) C(19) H(19) 109.5 no . .
C(16) C(19) H(20) 109.5 no . .
C(16) C(19) H(21) 109.5 no . .
H(19) C(19) H(20) 109.5 no . .
H(19) C(19) H(21) 109.5 no . .
H(20) C(19) H(21) 109.5 no . .
S(2) C(20) H(23) 110.7 no . .
O(5) C(20) H(23) 110.6 no . .
C(21) C(20) H(23) 110.7 no . .
N(2) C(22) H(24) 108.8 no . .
C(23) C(22) H(24) 108.8 no . .
C(24) C(22) H(24) 108.8 no . .
C(22) C(23) H(25) 109.5 no . .
C(22) C(23) H(26) 109.5 no . .
C(22) C(23) H(27) 109.5 no . .
H(25) C(23) H(26) 109.5 no . .
H(25) C(23) H(27) 109.5 no . .
H(26) C(23) H(27) 109.5 no . .
C(24) C(25) H(28) 119.6 no . .
C(26) C(25) H(28) 119.6 no . .
C(25) C(26) H(29) 119.7 no . .
C(27) C(26) H(29) 119.7 no . .
C(26) C(27) H(30) 120.7 no . .
C(28) C(27) H(30) 120.7 no . .
C(27) C(28) H(31) 119.6 no . .
C(29) C(28) H(31) 119.7 no . .
C(24) C(29) H(32) 120.0 no . .
C(28) C(29) H(32) 120.0 no . .
C(30) C(31) H(33) 109.5 no . .
C(30) C(31) H(34) 109.5 no . .
C(30) C(31) H(35) 109.5 no . .
H(33) C(31) H(34) 109.5 no . .
H(33) C(31) H(35) 109.5 no . .
H(34) C(31) H(35) 109.5 no . .
C(32) C(33) H(36) 120.4 no . .
C(34) C(33) H(36) 120.4 no . .
C(33) C(34) H(37) 118.7 no . .
C(35) C(34) H(37) 118.8 no . .
C(35) C(36) H(38) 120.2 no . .
C(37) C(36) H(38) 120.2 no . .
C(32) C(37) H(39) 119.2 no . .
C(36) C(37) H(39) 119.2 no . .
C(35) C(38) H(40) 109.5 no . .
C(35) C(38) H(41) 109.5 no . .
C(35) C(38) H(42) 109.5 no . .
H(40) C(38) H(41) 109.5 no . .
H(40) C(38) H(42) 109.5 no . .
H(41) C(38) H(42) 109.5 no . .

loop_
_geom_bond_atom_site_label_1
_geom_bond_atom_site_label_2
_geom_bond_distance
_geom_bond_publ_flag
_geom_bond_site_symmetry_2
S(1) C(1) 1.817(5) yes .
S(1) C(13) 1.777(7) yes .
S(2) C(20) 1.821(3) yes .
S(2) C(32) 1.788(8) yes .
O(1) C(2) 1.233(9) yes .
O(2) C(1) 1.429(7) yes .
O(2) C(11) 1.365(7) yes .
O(3) C(11) 1.196(10) yes .
O(4) C(21) 1.219(10) yes .
O(5) C(20) 1.435(8) yes .
O(5) C(30) 1.382(7) yes .
O(6) C(30) 1.208(9) yes .
N(1) C(2) 1.331(6) yes .
N(1) C(3) 1.470(5) yes .
N(2) C(21) 1.323(8) yes .
N(2) C(22) 1.478(7) yes .
C(1) C(2) 1.530(6) yes .
C(3) C(4) 1.526(7) yes .
C(3) C(5) 1.502(8) yes .
C(5) C(6) 1.387(9) yes .
C(5) C(10) 1.397(10) yes .
C(6) C(7) 1.397(10) yes .
C(7) C(8) 1.381(12) yes .
C(8) C(9) 1.381(10) yes .
C(9) C(10) 1.378(9) yes .
C(11) C(12) 1.497(8) yes .
C(13) C(14) 1.390(5) yes .
C(13) C(18) 1.380(10) yes .
C(14) C(15) 1.377(9) yes .
C(15) C(16) 1.394(11) yes .
C(16) C(17) 1.385(6) yes .
C(16) C(19) 1.496(9) yes .
C(17) C(18) 1.366(8) yes .
C(20) C(21) 1.521(9) yes .
C(22) C(23) 1.525(8) yes .
C(22) C(24) 1.518(7) yes .
C(24) C(25) 1.379(10) yes .
C(24) C(29) 1.369(9) yes .
C(25) C(26) 1.369(9) yes .
C(26) C(27) 1.372(11) yes .
C(27) C(28) 1.381(12) yes .
C(28) C(29) 1.385(9) yes .
C(30) C(31) 1.484(11) yes .
C(32) C(33) 1.394(8) yes .
C(32) C(37) 1.374(10) yes .
C(33) C(34) 1.376(10) yes .
C(34) C(35) 1.356(11) yes .
C(35) C(36) 1.416(8) yes .
C(35) C(38) 1.517(10) yes .
C(36) C(37) 1.368(9) yes .
C(39) C(40) 1.519(18) yes .
C(39) C(41) 1.805(17) yes 64502
C(39) C(42) 0.68(3) yes 64502
C(40) C(41) 1.520(16) yes .
C(40) C(42) 1.847(18) yes 64502
C(41) C(42) 1.520(18) yes .
N(1) H(1) 0.880 no .
N(2) H(22) 0.880 no .
C(1) H(2) 1.000 no .
C(3) H(3) 1.000 no .
C(4) H(4) 0.980 no .
C(4) H(5) 0.980 no .
C(4) H(6) 0.980 no .
C(6) H(7) 0.950 no .
C(7) H(8) 0.950 no .
C(8) H(9) 0.950 no .
C(9) H(10) 0.950 no .
C(10) H(11) 0.950 no .
C(12) H(12) 0.980 no .
C(12) H(13) 0.980 no .
C(12) H(14) 0.980 no .
C(14) H(15) 0.950 no .
C(15) H(16) 0.950 no .
C(17) H(17) 0.950 no .
C(18) H(18) 0.950 no .
C(19) H(19) 0.980 no .
C(19) H(20) 0.980 no .
C(19) H(21) 0.980 no .
C(20) H(23) 1.000 no .
C(22) H(24) 1.000 no .
C(23) H(25) 0.980 no .
C(23) H(26) 0.980 no .
C(23) H(27) 0.980 no .
C(25) H(28) 0.950 no .
C(26) H(29) 0.950 no .
C(27) H(30) 0.950 no .
C(28) H(31) 0.950 no .
C(29) H(32) 0.950 no .
C(31) H(33) 0.980 no .
C(31) H(34) 0.980 no .
C(31) H(35) 0.980 no .
C(33) H(36) 0.950 no .
C(34) H(37) 0.950 no .
C(36) H(38) 0.950 no .
C(37) H(39) 0.950 no .
C(38) H(40) 0.980 no .
C(38) H(41) 0.980 no .
C(38) H(42) 0.980 no .

loop_
_geom_contact_atom_site_label_1
_geom_contact_atom_site_label_2
_geom_contact_distance
_geom_contact_site_symmetry_2
S(2) C(19) 3.577(6) 55403
O(1) N(1) 2.920(9) 56403
O(1) C(1) 3.502(9) 56403
O(2) C(10) 3.471(8) 56403
O(3) C(3) 3.420(9) 66502
O(3) C(4) 3.558(10) 66502
O(3) C(23) 3.556(5) 45501
O(3) C(38) 3.592(8) 56403
O(4) O(6) 3.593(7) 66403
O(4) N(2) 2.754(9) 66403
O(4) C(20) 3.291(9) 66403
O(4) C(21) 3.517(10) 66403
O(5) C(37) 3.494(5) 66403
O(6) O(4) 3.593(8) 65502
O(6) C(12) 3.103(8) 66502
O(6) C(37) 3.480(8) 66403
N(1) O(1) 2.920(9) 66502
N(2) O(4) 2.754(9) 65502
C(1) O(1) 3.502(8) 66502
C(3) O(3) 3.420(10) 56403
C(4) O(3) 3.558(10) 56403
C(10) O(2) 3.471(7) 66502
C(11) C(18) 3.516(7) 56403
C(12) O(6) 3.103(6) 56403
C(12) C(30) 3.556(9) 56403
C(18) C(11) 3.516(7) 66502
C(19) S(2) 3.577(8) 55502
C(20) O(4) 3.291(9) 65502
C(21) O(4) 3.517(10) 65502
C(23) O(3) 3.556(5) 65501
C(30) C(12) 3.556(10) 66502
C(30) C(37) 3.309(7) 66403
C(37) O(5) 3.494(7) 65502
C(37) O(6) 3.480(9) 65502
C(37) C(30) 3.309(9) 65502
C(38) O(3) 3.592(6) 66502
S(1) H(11) 3.074 56403
S(1) H(12) 2.960 66502
S(1) H(35) 2.996 .
S(2) H(19) 3.164 55403
S(2) H(20) 3.073 55403
S(2) H(27) 3.397 66403
S(2) H(32) 3.401 66403
S(2) H(33) 3.007 65502
O(1) H(1) 2.040 56403
O(1) H(2) 2.629 56403
O(1) H(6) 3.243 56403
O(1) H(11) 3.236 56403
O(1) H(17) 3.533 66402
O(1) H(18) 3.339 56403
O(2) H(1) 3.454 56403
O(2) H(11) 2.743 56403
O(2) H(18) 2.744 56403
O(3) H(3) 2.614 66502
O(3) H(4) 3.156 66502
O(3) H(5) 3.551 66502
O(3) H(18) 3.278 56403
O(3) H(25) 3.134 45501
O(3) H(26) 3.059 45501
O(3) H(40) 2.657 56403
O(4) H(22) 1.880 66403
O(4) H(23) 2.438 66403
O(4) H(25) 3.488 66403
O(4) H(27) 3.219 66403
O(4) H(39) 3.068 66403
O(5) H(22) 3.371 66403
O(5) H(32) 2.861 66403
O(5) H(39) 2.592 66403
O(6) H(12) 3.281 66502
O(6) H(13) 3.088 66502
O(6) H(14) 2.478 66502
O(6) H(24) 2.695 65502
O(6) H(28) 2.872 65502
O(6) H(38) 3.374 66403
O(6) H(39) 2.918 66403
N(1) H(18) 3.232 56403
N(2) H(38) 3.531 66403
N(2) H(39) 3.128 66403
C(1) H(11) 3.330 56403
C(1) H(18) 3.239 56403
C(2) H(1) 3.116 56403
C(2) H(2) 3.218 56403
C(2) H(18) 2.972 56403
C(3) H(40) 3.378 66402
C(4) H(40) 3.500 66402
C(5) H(30) 3.254 56501
C(5) H(34) 3.208 .
C(6) H(20) 3.266 66402
C(6) H(30) 3.375 56501
C(6) H(34) 3.074 .
C(6) H(40) 3.405 66402
C(6) H(41) 3.437 66402
C(6) H(42) 3.432 66402
C(7) H(20) 3.321 66402
C(7) H(21) 3.574 66402
C(7) H(30) 3.412 56501
C(7) H(34) 2.994 .
C(8) H(28) 3.416 65502
C(8) H(30) 3.344 56501
C(8) H(34) 3.008 .
C(9) H(14) 3.257 66502
C(9) H(15) 3.297 66502
C(9) H(28) 3.299 65502
C(9) H(30) 3.218 56501
C(9) H(34) 3.114 .
C(10) H(14) 3.539 66502
C(10) H(30) 3.169 56501
C(10) H(34) 3.215 .
C(11) H(18) 2.870 56403
C(11) H(25) 3.503 45501
C(11) H(26) 3.157 45501
C(11) H(40) 3.335 56403
C(12) H(18) 3.372 56403
C(12) H(24) 3.291 45501
C(12) H(25) 3.443 45501
C(12) H(26) 3.309 45501
C(13) H(12) 3.263 66502
C(13) H(26) 3.561 45501
C(13) H(37) 3.229 .
C(14) H(10) 3.232 56403
C(14) H(26) 3.252 45501
C(14) H(37) 2.925 .
C(15) H(26) 2.992 45501
C(15) H(37) 2.979 .
C(16) H(26) 3.090 45501
C(16) H(27) 3.252 45501
C(16) H(37) 3.326 .
C(16) H(42) 2.983 .
C(17) H(4) 3.243 66502
C(17) H(7) 3.454 56503
C(17) H(26) 3.370 45501
C(17) H(37) 3.593 .
C(17) H(40) 3.462 .
C(17) H(42) 3.102 .
C(18) H(4) 3.569 66502
C(18) H(12) 3.209 66502
C(18) H(26) 3.598 45501
C(18) H(37) 3.548 .
C(19) H(7) 3.222 56503
C(19) H(8) 3.296 56503
C(19) H(27) 3.313 45501
C(19) H(36) 3.233 55502
C(19) H(42) 3.183 .
C(20) H(22) 3.600 66403
C(20) H(39) 3.051 66403
C(21) H(22) 2.966 66403
C(21) H(23) 3.217 66403
C(21) H(39) 2.778 66403
C(22) H(13) 3.505 65501
C(23) H(13) 3.275 65501
C(23) H(19) 3.593 65501
C(24) H(16) 3.420 65501
C(25) H(9) 3.570 66403
C(25) H(10) 3.336 66403
C(25) H(16) 3.249 65501
C(25) H(38) 3.541 65402
C(26) H(5) 3.422 54501
C(26) H(9) 3.576 66403
C(26) H(16) 3.158 65501
C(26) H(41) 2.951 65402
C(27) H(5) 3.134 54501
C(27) H(6) 3.512 54501
C(27) H(16) 3.232 65501
C(28) H(5) 3.417 54501
C(28) H(6) 3.312 54501
C(28) H(16) 3.418 65501
C(28) H(19) 3.289 65501
C(29) H(16) 3.507 65501
C(29) H(19) 3.037 65501
C(30) H(12) 3.391 66502
C(30) H(14) 3.110 66502
C(30) H(39) 2.616 66403
C(31) H(12) 3.377 66502
C(31) H(14) 3.442 66502
C(31) H(39) 3.293 66403
C(32) H(8) 3.365 65502
C(32) H(13) 3.550 66502
C(32) H(20) 3.568 55403
C(32) H(33) 3.524 65502
C(33) H(8) 3.174 65502
C(33) H(13) 3.546 66502
C(33) H(19) 3.371 55403
C(34) H(8) 3.323 65502
C(34) H(12) 3.542 66502
C(34) H(13) 3.245 66502
C(35) H(9) 3.202 65502
C(35) H(13) 2.900 66502
C(36) H(9) 3.085 65502
C(36) H(13) 2.891 66502
C(36) H(25) 3.266 65502
C(37) H(9) 3.575 65502
C(37) H(13) 3.217 66502
C(37) H(33) 3.448 65502
C(38) H(3) 3.495 56503
C(38) H(5) 3.427 56503
C(38) H(7) 2.941 56503
C(38) H(13) 3.541 66502
C(38) H(29) 3.363 66503
C(39) H(8) 3.442 75502
C(39) H(16) 3.581 65501
C(39) H(21) 3.541 65403
C(39) H(29) 3.211 64502
C(40) H(16) 3.215 65501
C(40) H(21) 3.075 65403
C(40) H(30) 3.508 .
C(41) H(8) 3.504 54501
C(41) H(21) 3.197 65403
C(41) H(29) 3.426 .
C(42) H(16) 3.211 65403
C(42) H(29) 3.330 .
C(42) H(30) 3.310 76403
H(1) O(1) 2.040 66502
H(1) O(2) 3.454 66502
H(1) C(2) 3.116 66502
H(1) H(17) 3.413 56403
H(1) H(18) 3.378 56403
H(2) O(1) 2.629 66502
H(2) C(2) 3.218 66502
H(2) H(3) 3.382 66502
H(2) H(18) 3.397 56403
H(3) O(3) 2.614 56403
H(3) C(38) 3.495 66402
H(3) H(2) 3.382 56403
H(3) H(17) 3.440 66402
H(3) H(40) 2.674 66402
H(4) O(3) 3.156 56403
H(4) C(17) 3.243 56403
H(4) C(18) 3.569 56403
H(4) H(17) 2.849 56403
H(4) H(18) 3.452 56403
H(4) H(25) 3.242 67403
H(4) H(26) 3.584 67403
H(4) H(27) 3.464 67403
H(5) O(3) 3.551 56403
H(5) C(26) 3.422 56501
H(5) C(27) 3.134 56501
H(5) C(28) 3.417 56501
H(5) C(38) 3.427 66402
H(5) H(25) 3.355 67403
H(5) H(30) 3.280 56501
H(5) H(40) 2.901 66402
H(5) H(41) 3.047 66402
H(6) O(1) 3.243 66502
H(6) C(27) 3.512 56501
H(6) C(28) 3.312 56501
H(6) H(30) 3.550 56501
H(6) H(31) 3.174 56501
H(7) C(17) 3.454 66402
H(7) C(19) 3.222 66402
H(7) C(38) 2.941 66402
H(7) H(17) 2.856 66402
H(7) H(20) 2.695 66402
H(7) H(21) 3.032 66402
H(7) H(34) 3.577 .
H(7) H(40) 2.701 66402
H(7) H(41) 2.978 66402
H(7) H(42) 2.652 66402
H(8) C(19) 3.296 66402
H(8) C(32) 3.365 66403
H(8) C(33) 3.174 66403
H(8) C(34) 3.323 66403
H(8) C(39) 3.442 77403
H(8) C(41) 3.504 56501
H(8) H(20) 2.827 66402
H(8) H(21) 2.890 66402
H(8) H(34) 3.480 .
H(8) H(36) 3.475 66403
H(9) C(25) 3.570 65502
H(9) C(26) 3.576 65502
H(9) C(35) 3.202 66403
H(9) C(36) 3.085 66403
H(9) C(37) 3.575 66403
H(9) H(28) 2.913 65502
H(9) H(29) 2.928 65502
H(9) H(34) 3.488 .
H(9) H(38) 3.209 66403
H(9) H(41) 3.190 66403
H(10) C(14) 3.232 66502
H(10) C(25) 3.336 65502
H(10) H(14) 2.932 66502
H(10) H(15) 2.517 66502
H(10) H(28) 2.667 65502
H(10) H(29) 3.418 65502
H(11) S(1) 3.074 66502
H(11) O(1) 3.236 66502
H(11) O(2) 2.743 66502
H(11) C(1) 3.330 66502
H(11) H(14) 3.443 66502
H(11) H(15) 3.478 66502
H(12) S(1) 2.960 56403
H(12) O(6) 3.281 56403
H(12) C(13) 3.263 56403
H(12) C(18) 3.209 56403
H(12) C(30) 3.391 56403
H(12) C(31) 3.377 56403
H(12) C(34) 3.542 56403
H(12) H(18) 2.884 56403
H(12) H(34) 3.319 56403
H(12) H(35) 2.948 56403
H(13) O(6) 3.088 56403
H(13) C(22) 3.505 45501
H(13) C(23) 3.275 45501
H(13) C(32) 3.550 56403
H(13) C(33) 3.546 56403
H(13) C(34) 3.245 56403
H(13) C(35) 2.900 56403
H(13) C(36) 2.891 56403
H(13) C(37) 3.217 56403
H(13) C(38) 3.541 56403
H(13) H(24) 2.833 45501
H(13) H(25) 2.828 45501
H(13) H(26) 3.123 45501
H(13) H(38) 3.238 56403
H(13) H(40) 3.108 56403
H(14) O(6) 2.478 56403
H(14) C(9) 3.257 56403
H(14) C(10) 3.539 56403
H(14) C(30) 3.110 56403
H(14) C(31) 3.442 56403
H(14) H(10) 2.932 56403
H(14) H(11) 3.443 56403
H(14) H(24) 2.878 45501
H(14) H(25) 3.582 45501
H(14) H(26) 3.114 45501
H(14) H(28) 3.271 45501
H(14) H(34) 3.146 56403
H(14) H(35) 3.469 56403
H(15) C(9) 3.297 56403
H(15) H(10) 2.517 56403
H(15) H(11) 3.478 56403
H(15) H(37) 3.253 .
H(16) C(24) 3.420 45501
H(16) C(25) 3.249 45501
H(16) C(26) 3.158 45501
H(16) C(27) 3.232 45501
H(16) C(28) 3.418 45501
H(16) C(29) 3.507 45501
H(16) C(39) 3.581 45501
H(16) C(40) 3.215 45501
H(16) C(42) 3.211 54502
H(16) H(26) 3.315 45501
H(16) H(29) 3.573 45501
H(16) H(37) 3.342 .
H(17) O(1) 3.533 56503
H(17) H(1) 3.413 66502
H(17) H(3) 3.440 56503
H(17) H(4) 2.849 66502
H(17) H(7) 2.856 56503
H(17) H(40) 3.342 .
H(17) H(42) 3.233 .
H(18) O(1) 3.339 66502
H(18) O(2) 2.744 66502
H(18) O(3) 3.278 66502
H(18) N(1) 3.232 66502
H(18) C(1) 3.239 66502
H(18) C(2) 2.972 66502
H(18) C(11) 2.870 66502
H(18) C(12) 3.372 66502
H(18) H(1) 3.378 66502
H(18) H(2) 3.397 66502
H(18) H(4) 3.452 66502
H(18) H(12) 2.884 66502
H(19) S(2) 3.164 55502
H(19) C(23) 3.593 45501
H(19) C(28) 3.289 45501
H(19) C(29) 3.037 45501
H(19) C(33) 3.371 55502
H(19) H(26) 3.539 45501
H(19) H(27) 2.864 45501
H(19) H(31) 3.403 45501
H(19) H(32) 2.979 45501
H(19) H(36) 2.707 55502
H(20) S(2) 3.073 55502
H(20) C(6) 3.266 56503
H(20) C(7) 3.321 56503
H(20) C(32) 3.568 55502
H(20) H(7) 2.695 56503
H(20) H(8) 2.827 56503
H(20) H(27) 3.342 45501
H(20) H(36) 3.326 55502
H(20) H(42) 3.455 .
H(21) C(7) 3.574 56503
H(21) C(39) 3.541 54502
H(21) C(40) 3.075 54502
H(21) C(41) 3.197 54502
H(21) H(7) 3.032 56503
H(21) H(8) 2.890 56503
H(21) H(36) 3.157 55502
H(21) H(42) 2.658 .
H(22) O(4) 1.880 65502
H(22) O(5) 3.371 65502
H(22) C(20) 3.600 65502
H(22) C(21) 2.966 65502
H(22) H(38) 3.415 66403
H(22) H(39) 3.440 66403
H(23) O(4) 2.438 65502
H(23) C(21) 3.217 65502
H(23) H(24) 3.114 65502
H(23) H(39) 3.269 66403
H(24) O(6) 2.695 66403
H(24) C(12) 3.291 65501
H(24) H(13) 2.833 65501
H(24) H(14) 2.878 65501
H(24) H(23) 3.114 66403
H(24) H(39) 3.363 66403
H(25) O(3) 3.134 65501
H(25) O(4) 3.488 65502
H(25) C(11) 3.503 65501
H(25) C(12) 3.443 65501
H(25) C(36) 3.266 66403
H(25) H(4) 3.242 76502
H(25) H(5) 3.355 76502
H(25) H(13) 2.828 65501
H(25) H(14) 3.582 65501
H(25) H(38) 2.750 66403
H(26) O(3) 3.059 65501
H(26) C(11) 3.157 65501
H(26) C(12) 3.309 65501
H(26) C(13) 3.561 65501
H(26) C(14) 3.252 65501
H(26) C(15) 2.992 65501
H(26) C(16) 3.090 65501
H(26) C(17) 3.370 65501
H(26) C(18) 3.598 65501
H(26) H(4) 3.584 76502
H(26) H(13) 3.123 65501
H(26) H(14) 3.114 65501
H(26) H(16) 3.315 65501
H(26) H(19) 3.539 65501
H(27) S(2) 3.397 65502
H(27) O(4) 3.219 65502
H(27) C(16) 3.252 65501
H(27) C(19) 3.313 65501
H(27) H(4) 3.464 76502
H(27) H(19) 2.864 65501
H(27) H(20) 3.342 65501
H(28) O(6) 2.872 66403
H(28) C(8) 3.416 66403
H(28) C(9) 3.299 66403
H(28) H(9) 2.913 66403
H(28) H(10) 2.667 66403
H(28) H(14) 3.271 65501
H(28) H(38) 3.208 65402
H(29) C(38) 3.363 65402
H(29) C(39) 3.211 76403
H(29) C(41) 3.426 .
H(29) C(42) 3.330 .
H(29) H(9) 2.928 66403
H(29) H(10) 3.418 66403
H(29) H(16) 3.573 65501
H(29) H(41) 2.394 65402
H(30) C(5) 3.254 54501
H(30) C(6) 3.375 54501
H(30) C(7) 3.412 54501
H(30) C(8) 3.344 54501
H(30) C(9) 3.218 54501
H(30) C(10) 3.169 54501
H(30) C(40) 3.508 .
H(30) C(42) 3.310 64502
H(30) H(5) 3.280 54501
H(30) H(6) 3.550 54501
H(31) H(6) 3.174 54501
H(31) H(19) 3.403 65501
H(31) H(35) 3.469 65502
H(31) H(36) 3.172 65502
H(32) S(2) 3.401 65502
H(32) O(5) 2.861 65502
H(32) H(19) 2.979 65501
H(32) H(33) 3.491 65502
H(32) H(35) 3.591 65502
H(32) H(36) 3.495 65502
H(33) S(2) 3.007 66403
H(33) C(32) 3.524 66403
H(33) C(37) 3.448 66403
H(33) H(32) 3.491 66403
H(33) H(39) 3.024 66403
H(34) C(5) 3.208 .
H(34) C(6) 3.074 .
H(34) C(7) 2.994 .
H(34) C(8) 3.008 .
H(34) C(9) 3.114 .
H(34) C(10) 3.215 .
H(34) H(7) 3.577 .
H(34) H(8) 3.480 .
H(34) H(9) 3.488 .
H(34) H(12) 3.319 66502
H(34) H(14) 3.146 66502
H(35) S(1) 2.996 .
H(35) H(12) 2.948 66502
H(35) H(14) 3.469 66502
H(35) H(31) 3.469 66403
H(35) H(32) 3.591 66403
H(36) C(19) 3.233 55403
H(36) H(8) 3.475 65502
H(36) H(19) 2.707 55403
H(36) H(20) 3.326 55403
H(36) H(21) 3.157 55403
H(36) H(31) 3.172 66403
H(36) H(32) 3.495 66403
H(37) C(13) 3.229 .
H(37) C(14) 2.925 .
H(37) C(15) 2.979 .
H(37) C(16) 3.326 .
H(37) C(17) 3.593 .
H(37) C(18) 3.548 .
H(37) H(15) 3.253 .
H(37) H(16) 3.342 .
H(38) O(6) 3.374 65502
H(38) N(2) 3.531 65502
H(38) C(25) 3.541 66503
H(38) H(9) 3.209 65502
H(38) H(13) 3.238 66502
H(38) H(22) 3.415 65502
H(38) H(25) 2.750 65502
H(38) H(28) 3.208 66503
H(39) O(4) 3.068 65502
H(39) O(5) 2.592 65502
H(39) O(6) 2.918 65502
H(39) N(2) 3.128 65502
H(39) C(20) 3.051 65502
H(39) C(21) 2.778 65502
H(39) C(30) 2.616 65502
H(39) C(31) 3.293 65502
H(39) H(22) 3.440 65502
H(39) H(23) 3.269 65502
H(39) H(24) 3.363 65502
H(39) H(33) 3.024 65502
H(40) O(3) 2.657 66502
H(40) C(3) 3.378 56503
H(40) C(4) 3.500 56503
H(40) C(6) 3.405 56503
H(40) C(11) 3.335 66502
H(40) C(17) 3.462 .
H(40) H(3) 2.674 56503
H(40) H(5) 2.901 56503
H(40) H(7) 2.701 56503
H(40) H(13) 3.108 66502
H(40) H(17) 3.342 .
H(41) C(6) 3.437 56503
H(41) C(26) 2.951 66503
H(41) H(5) 3.047 56503
H(41) H(7) 2.978 56503
H(41) H(9) 3.190 65502
H(41) H(29) 2.394 66503
H(42) C(6) 3.432 56503
H(42) C(16) 2.983 .
H(42) C(17) 3.102 .
H(42) C(19) 3.183 .
H(42) H(7) 2.652 56503
H(42) H(17) 3.233 .
H(42) H(20) 3.455 .
H(42) H(21) 2.658 .

loop_
_geom_hbond_atom_site_label_D
_geom_hbond_atom_site_label_H
_geom_hbond_atom_site_label_A
_geom_hbond_site_symmetry_A
_geom_hbond_distance_DA
_geom_hbond_distance_DH
_geom_hbond_distance_HA
_geom_hbond_angle_DHA
_geom_hbond_publ_flag
N(1) H(1) O(1) 2_665 2.920(9) 0.880 2.040 177.8 no
N(2) H(22) O(4) 2_655 2.754(9) 0.880 1.880 172.4 no
